data_4033481
loop_
_publ_author_name
'Tatsuta, Kuniaki'
'Sekine, Daisuke'
'Hayama, Shinichi'
'Kataoka, Yasuhiro'
'Hayashi, Shinya'
'Hosokawa, Seijiro'

_publ_section_title
;
 Total Synthesis and Structural Determination of XR774, a Tyrosine Kinase
 Inhibitor.
;
_journal_issue 13
_journal_name_full 'The Journal of organic chemistry'
_journal_page_first 7010
_journal_page_last 7018
_journal_paper_doi 10.1021/acs.joc.7b02997
_journal_volume 83
_journal_year 2018
_chemical_formula_moiety 'C27 H31 N O8'
_chemical_formula_sum 'C27 H31 N O8'
_chemical_formula_weight 497.54
_space_group_crystal_system monoclinic
_space_group_IT_number 14
_space_group_name_Hall '-P 2yn'
_space_group_name_H-M_alt 'P 1 21/n 1'
_symmetry_space_group_name_Hall '-P 2yn'
_symmetry_space_group_name_H-M 'P 1 21/n 1'
_atom_sites_solution_hydrogens geom
_atom_sites_solution_primary direct
_atom_sites_solution_secondary difmap
_cell_angle_alpha 90.0000
_cell_angle_beta 92.947(3)
_cell_angle_gamma 90.0000
_cell_formula_units_Z 4
_cell_length_a 9.7839(7)
_cell_length_b 24.3889(15)
_cell_length_c 10.3536(9)
_cell_measurement_reflns_used 15506
_cell_measurement_temperature 123
_cell_measurement_theta_max 27.47
_cell_measurement_theta_min 3.06
_cell_volume 2467.3(3)
_computing_cell_refinement 'RAPID AUTO'
_computing_data_collection 'RAPID AUTO (Rigaku, ????)'
_computing_data_reduction 'RAPID AUTO'
_computing_molecular_graphics 'CrystalStructure 4.2.4'
_computing_publication_material 'CrystalStructure 4.2.4 (Rigaku, 2016)'
_computing_structure_refinement 'SHELXL Version 2014/6 (Sheldrick, 2008)'
_computing_structure_solution 'SIR92 (Altomare, et al., 1994)'
_diffrn_ambient_temperature 123
_diffrn_detector_area_resol_mean 10.000
_diffrn_measured_fraction_theta_full 0.998
_diffrn_measured_fraction_theta_max 0.997
_diffrn_measurement_device_type 'Rigaku R-AXIS RAPID'
_diffrn_measurement_method \w
_diffrn_radiation_type 'Mo K\a'
_diffrn_radiation_wavelength 0.71075
_diffrn_reflns_av_R_equivalents 0.0492
_diffrn_reflns_Laue_measured_fraction_full 0.998
_diffrn_reflns_Laue_measured_fraction_max 0.997
_diffrn_reflns_limit_h_max 12
_diffrn_reflns_limit_h_min -12
_diffrn_reflns_limit_k_max 31
_diffrn_reflns_limit_k_min -30
_diffrn_reflns_limit_l_max 13
_diffrn_reflns_limit_l_min -13
_diffrn_reflns_number 23346
_diffrn_reflns_point_group_measured_fraction_full 0.998
_diffrn_reflns_point_group_measured_fraction_max 0.997
_diffrn_reflns_theta_full 25.242
_diffrn_reflns_theta_max 27.480
_diffrn_reflns_theta_min 3.057
_diffrn_standards_number 0
_exptl_absorpt_coefficient_mu 0.099
_exptl_absorpt_correction_T_max 0.990
_exptl_absorpt_correction_T_min 0.408
_exptl_absorpt_correction_type multi-scan
_exptl_absorpt_process_details 'ABSCOR (Rigaku, 1995)'
_exptl_crystal_colour colorless
_exptl_crystal_density_diffrn 1.339
_exptl_crystal_density_method 'not measured'
_exptl_crystal_description block
_exptl_crystal_F_000 1056.00
_exptl_crystal_size_max 0.100
_exptl_crystal_size_mid 0.100
_exptl_crystal_size_min 0.100
_refine_diff_density_max 1.27
_refine_diff_density_min -0.30
_refine_ls_extinction_method none
_refine_ls_goodness_of_fit_ref 1.054
_refine_ls_hydrogen_treatment constr
_refine_ls_number_parameters 325
_refine_ls_number_reflns 5636
_refine_ls_number_restraints 0
_refine_ls_R_factor_all 0.0773
_refine_ls_R_factor_gt 0.0647
_refine_ls_shift/su_max 0.000
_refine_ls_structure_factor_coef Fsqd
_refine_ls_weighting_details 'w = 1/[\s^2^(Fo^2^)+(0.1025P)^2^+1.8338P] where P=(Fo^2^+2Fc^2^)/3'
_refine_ls_weighting_scheme calc
_refine_ls_wR_factor_gt 0.1735
_refine_ls_wR_factor_ref 0.1875
_reflns_Friedel_coverage 0.000
_reflns_number_gt 4553
_reflns_number_total 5636
_reflns_threshold_expression F^2^>2.0\s(F^2^)
_cod_data_source_file jo7b02997_si_002.cif
_cod_data_source_block 9ds0307
_cod_depositor_comments 'Adding full bibliography for 4033477--4033481.cif.'
_cod_database_code 4033481
_shelxl_version_number 2014/6

loop_
_space_group_symop_id
_space_group_symop_operation_xyz
1 +X,+Y,+Z
2 1/2-X,1/2+Y,1/2-Z
3 -X,-Y,-Z
4 -1/2+X,-1/2-Y,-1/2+Z

loop_
_atom_site_label
_atom_site_type_symbol
_atom_site_fract_x
_atom_site_fract_y
_atom_site_fract_z
_atom_site_U_iso_or_equiv
_atom_site_adp_type
_atom_site_occupancy
_atom_site_site_symmetry_order
_atom_site_calc_flag
_atom_site_refinement_flags_posn
_atom_site_refinement_flags_adp
O1 O 1.57316(14) 0.25114(6) 0.66107(15) 0.0251(3) Uani 1 1 d . .
O2 O 1.11372(14) 0.40013(5) 0.49423(13) 0.0201(3) Uani 1 1 d . .
O3 O 1.33930(15) 0.26133(6) 0.83431(14) 0.0241(3) Uani 1 1 d . .
H3 H 1.4022 0.2383 0.8484 0.029 Uiso 1 1 calc R U
O4 O 1.10116(15) 0.27517(6) 0.55001(14) 0.0236(3) Uani 1 1 d . .
O5 O 1.80764(15) 0.26989(7) 0.69585(16) 0.0309(4) Uani 1 1 d . .
O6 O 0.53728(15) 0.40702(7) 0.98543(16) 0.0316(4) Uani 1 1 d . .
O7 O 0.98057(16) 0.34395(6) 0.35271(15) 0.0294(4) Uani 1 1 d . .
O8 O 0.77322(16) 0.42372(8) 1.00893(16) 0.0358(4) Uani 1 1 d . .
N9 N 1.2837(2) 0.50494(7) 0.66390(19) 0.0313(4) Uani 1 1 d . .
C10 C 1.0076(2) 0.42909(8) 0.74759(19) 0.0201(4) Uani 1 1 d . .
C11 C 1.2370(2) 0.39107(8) 0.84326(19) 0.0225(4) Uani 1 1 d . .
H11A H 1.2225 0.3510 0.8478 0.027 Uiso 1 1 calc R U
H11B H 1.3361 0.3977 0.8356 0.027 Uiso 1 1 calc R U
C12 C 1.2276(2) 0.46524(8) 0.68614(19) 0.0225(4) Uani 1 1 d . .
C13 C 1.15767(19) 0.41399(7) 0.72160(18) 0.0181(4) Uani 1 1 d . .
C14 C 1.30546(19) 0.26405(7) 0.69906(19) 0.0190(4) Uani 1 1 d . .
H14 H 1.3305 0.2282 0.6599 0.023 Uiso 1 1 calc R U
C15 C 1.17120(19) 0.37154(7) 0.60566(18) 0.0169(4) Uani 1 1 d . .
C16 C 0.9242(2) 0.45384(8) 0.6501(2) 0.0244(4) Uani 1 1 d . .
H16 H 0.9614 0.4630 0.5700 0.029 Uiso 1 1 calc R U
C17 C 1.32098(19) 0.35730(7) 0.58479(18) 0.0181(4) Uani 1 1 d . .
C18 C 1.5343(2) 0.38407(9) 0.4948(2) 0.0296(5) Uani 1 1 d . .
H18 H 1.5850 0.4095 0.4468 0.035 Uiso 1 1 calc R U
C19 C 1.1523(2) 0.27056(8) 0.6821(2) 0.0210(4) Uani 1 1 d . .
H19 H 1.0969 0.2473 0.7394 0.025 Uiso 1 1 calc R U
C20 C 1.1054(2) 0.37118(9) 0.3750(2) 0.0258(4) Uani 1 1 d . .
H20A H 1.1182 0.3973 0.3035 0.031 Uiso 1 1 calc R U
H20B H 1.1806 0.3441 0.3747 0.031 Uiso 1 1 calc R U
C21 C 1.3979(2) 0.39428(8) 0.5143(2) 0.0233(4) Uani 1 1 d . .
H21 H 1.3559 0.4266 0.4797 0.028 Uiso 1 1 calc R U
C22 C 0.7315(2) 0.45352(11) 0.7858(2) 0.0342(5) Uani 1 1 d . .
H22 H 0.6367 0.4592 0.7969 0.041 Uiso 1 1 calc R U
C23 C 0.9545(2) 0.42108(9) 0.8692(2) 0.0260(4) Uani 1 1 d . .
C24 C 1.38253(19) 0.30896(7) 0.63200(18) 0.0180(4) Uani 1 1 d . .
C25 C 1.1920(2) 0.41723(10) 0.9667(2) 0.0292(5) Uani 1 1 d . .
H25A H 1.2494 0.4033 1.0411 0.035 Uiso 1 1 calc R U
H25B H 1.2044 0.4574 0.9620 0.035 Uiso 1 1 calc R U
C26 C 1.7093(2) 0.23659(9) 0.6332(2) 0.0257(4) Uani 1 1 d . .
H26A H 1.7260 0.1980 0.6593 0.031 Uiso 1 1 calc R U
H26B H 1.7191 0.2391 0.5386 0.031 Uiso 1 1 calc R U
C27 C 1.5213(2) 0.29970(8) 0.6109(2) 0.0222(4) Uani 1 1 d . .
C28 C 1.0868(2) 0.32149(8) 0.63490(19) 0.0196(4) Uani 1 1 d . .
H28 H 0.9925 0.3287 0.6640 0.023 Uiso 1 1 calc R U
C29 C 1.5984(2) 0.33706(9) 0.5446(2) 0.0294(5) Uani 1 1 d . .
H29 H 1.6928 0.3307 0.5333 0.035 Uiso 1 1 calc R U
C30 C 0.6394(2) 0.44041(11) 1.0387(2) 0.0343(5) Uani 1 1 d . .
H30A H 0.6333 0.4408 1.1339 0.041 Uiso 1 1 calc R U
H30B H 0.6240 0.4783 1.0071 0.041 Uiso 1 1 calc R U
C31 C 0.8677(2) 0.38067(10) 0.3299(2) 0.0299(5) Uani 1 1 d . .
H31A H 0.7833 0.3595 0.3149 0.036 Uiso 1 1 calc R U
H31B H 0.8593 0.4044 0.4055 0.036 Uiso 1 1 calc R U
H31C H 0.8833 0.4032 0.2538 0.036 Uiso 1 1 calc R U
C32 C 0.7880(2) 0.46505(10) 0.6694(2) 0.0311(5) Uani 1 1 d . .
H32 H 0.7324 0.4810 0.6014 0.037 Uiso 1 1 calc R U
C33 C 0.8161(2) 0.43352(10) 0.8857(2) 0.0299(5) Uani 1 1 d . .
C34 C 1.0438(2) 0.40436(11) 0.9865(2) 0.0336(5) Uani 1 1 d . .
H34A H 1.0140 0.4241 1.0637 0.040 Uiso 1 1 calc R U
H34B H 1.0334 0.3646 1.0020 0.040 Uiso 1 1 calc R U
C35 C 0.5363(3) 0.35378(12) 1.0401(4) 0.0526(8) Uani 1 1 d . .
H35A H 0.4619 0.3323 0.9983 0.063 Uiso 1 1 calc R U
H35B H 0.6239 0.3357 1.0269 0.063 Uiso 1 1 calc R U
H35C H 0.5225 0.3565 1.1330 0.063 Uiso 1 1 calc R U
C36 C 1.8157(3) 0.26344(15) 0.8322(3) 0.0543(8) Uani 1 1 d . .
H36A H 1.8865 0.2879 0.8702 0.065 Uiso 1 1 calc R U
H36B H 1.7272 0.2726 0.8668 0.065 Uiso 1 1 calc R U
H36C H 1.8391 0.2254 0.8539 0.065 Uiso 1 1 calc R U

loop_
_atom_site_aniso_label
_atom_site_aniso_U_11
_atom_site_aniso_U_22
_atom_site_aniso_U_33
_atom_site_aniso_U_23
_atom_site_aniso_U_13
_atom_site_aniso_U_12
O1 0.0184(7) 0.0245(7) 0.0328(8) 0.0101(6) 0.0058(6) 0.0023(5)
O2 0.0248(7) 0.0196(6) 0.0159(7) -0.0003(5) 0.0019(5) 0.0029(5)
O3 0.0260(7) 0.0248(7) 0.0220(7) 0.0070(5) 0.0052(6) 0.0049(6)
O4 0.0251(7) 0.0183(6) 0.0275(8) -0.0048(5) 0.0013(6) -0.0016(5)
O5 0.0219(8) 0.0421(9) 0.0288(8) 0.0105(7) 0.0029(6) -0.0070(6)
O6 0.0234(8) 0.0340(8) 0.0368(9) -0.0010(7) -0.0035(6) -0.0017(6)
O7 0.0314(8) 0.0254(7) 0.0304(8) -0.0077(6) -0.0086(6) 0.0068(6)
O8 0.0252(8) 0.0540(11) 0.0286(9) -0.0009(7) 0.0041(6) 0.0030(7)
N9 0.0402(11) 0.0200(9) 0.0340(10) -0.0017(7) 0.0061(8) -0.0064(8)
C10 0.0213(9) 0.0188(8) 0.0203(9) -0.0032(7) 0.0010(7) 0.0015(7)
C11 0.0216(10) 0.0261(10) 0.0197(10) -0.0006(7) 0.0006(7) 0.0021(7)
C12 0.0278(10) 0.0192(9) 0.0206(10) -0.0018(7) 0.0021(8) 0.0007(8)
C13 0.0203(9) 0.0158(8) 0.0183(9) -0.0006(7) 0.0029(7) -0.0007(7)
C14 0.0196(9) 0.0156(8) 0.0224(10) 0.0025(7) 0.0056(7) -0.0001(7)
C15 0.0198(9) 0.0153(8) 0.0158(9) 0.0004(6) 0.0029(7) -0.0001(7)
C16 0.0302(11) 0.0228(9) 0.0205(10) -0.0004(7) 0.0029(8) 0.0056(8)
C17 0.0199(9) 0.0167(8) 0.0179(9) 0.0001(7) 0.0031(7) -0.0018(7)
C18 0.0251(11) 0.0261(10) 0.0384(12) 0.0112(9) 0.0100(9) -0.0028(8)
C19 0.0218(10) 0.0178(9) 0.0240(10) 0.0006(7) 0.0065(8) -0.0028(7)
C20 0.0275(11) 0.0314(10) 0.0186(10) -0.0049(8) 0.0019(8) 0.0066(8)
C21 0.0235(10) 0.0201(9) 0.0269(10) 0.0065(7) 0.0060(8) 0.0004(7)
C22 0.0253(11) 0.0465(14) 0.0309(12) -0.0016(10) 0.0010(9) 0.0088(10)
C23 0.0235(10) 0.0332(11) 0.0213(10) -0.0001(8) 0.0002(8) 0.0024(8)
C24 0.0185(9) 0.0179(8) 0.0179(9) 0.0002(7) 0.0033(7) -0.0026(7)
C25 0.0248(11) 0.0421(12) 0.0204(10) -0.0033(9) -0.0001(8) 0.0007(9)
C26 0.0197(10) 0.0296(10) 0.0283(11) 0.0038(8) 0.0056(8) 0.0034(8)
C27 0.0213(10) 0.0216(9) 0.0240(10) 0.0046(7) 0.0028(8) -0.0006(7)
C28 0.0196(9) 0.0173(8) 0.0220(9) -0.0024(7) 0.0035(7) -0.0022(7)
C29 0.0191(10) 0.0304(11) 0.0394(12) 0.0131(9) 0.0083(9) 0.0000(8)
C30 0.0260(11) 0.0411(13) 0.0362(13) -0.0106(10) 0.0060(9) 0.0001(9)
C31 0.0284(11) 0.0329(11) 0.0282(11) 0.0006(9) -0.0005(9) 0.0071(9)
C32 0.0311(11) 0.0355(12) 0.0261(11) -0.0003(9) -0.0028(9) 0.0131(9)
C33 0.0288(11) 0.0358(11) 0.0254(11) -0.0015(9) 0.0028(8) 0.0013(9)
C34 0.0235(11) 0.0551(15) 0.0223(11) 0.0051(10) 0.0032(8) 0.0022(10)
C35 0.0456(16) 0.0412(15) 0.070(2) 0.0098(14) -0.0103(14) -0.0035(12)
C36 0.0517(17) 0.081(2) 0.0300(14) 0.0094(13) -0.0007(12) -0.0347(16)

loop_
_atom_type_symbol
_atom_type_description
_atom_type_scat_dispersion_real
_atom_type_scat_dispersion_imag
_atom_type_scat_source
C C 0.0033 0.0016
;
International Tables for Crystallography
(Vol. C, Tables 4.2.6.8 and 6.1.1.4)
;
H H 0.0000 0.0000
;
International Tables for Crystallography
(Vol. C, Table 6.1.1.4)
;
O O 0.0106 0.0060
;
International Tables for Crystallography
(Vol. C, Tables 4.2.6.8 and 6.1.1.4)
;
N N 0.0061 0.0033
;
International Tables for Crystallography
(Vol. C, Tables 4.2.6.8 and 6.1.1.4)
;

loop_
_geom_angle_atom_site_label_1
_geom_angle_atom_site_label_2
_geom_angle_atom_site_label_3
_geom_angle
C27 O1 C26 117.90(15)
C20 O2 C15 117.31(15)
C14 O3 H3 109.5
C19 O4 C28 61.39(12)
C26 O5 C36 113.62(18)
C30 O6 C35 113.6(2)
C20 O7 C31 112.93(17)
C33 O8 C30 118.49(19)
C23 C10 C16 118.59(19)
C23 C10 C13 121.40(18)
C16 C10 C13 119.92(17)
C25 C11 C13 112.28(17)
C25 C11 H11A 109.1
C13 C11 H11A 109.1
C25 C11 H11B 109.1
C13 C11 H11B 109.1
H11A C11 H11B 107.9
N9 C12 C13 177.2(2)
C12 C13 C11 106.73(16)
C12 C13 C10 107.22(15)
C11 C13 C10 112.57(15)
C12 C13 C15 107.70(15)
C11 C13 C15 108.67(15)
C10 C13 C15 113.61(15)
O3 C14 C19 107.37(15)
O3 C14 C24 112.81(16)
C19 C14 C24 112.64(16)
O3 C14 H14 107.9
C19 C14 H14 107.9
C24 C14 H14 107.9
O2 C15 C28 110.90(15)
O2 C15 C17 109.53(14)
C28 C15 C17 112.42(15)
O2 C15 C13 104.18(14)
C28 C15 C13 107.79(14)
C17 C15 C13 111.72(15)
C32 C16 C10 120.67(19)
C32 C16 H16 119.7
C10 C16 H16 119.7
C24 C17 C21 119.35(17)
C24 C17 C15 122.60(16)
C21 C17 C15 118.04(17)
C21 C18 C29 120.93(19)
C21 C18 H18 119.5
C29 C18 H18 119.5
O4 C19 C28 59.51(12)
O4 C19 C14 114.46(16)
C28 C19 C14 122.78(16)
O4 C19 H19 115.9
C28 C19 H19 115.9
C14 C19 H19 115.9
O7 C20 O2 112.96(16)
O7 C20 H20A 109.0
O2 C20 H20A 109.0
O7 C20 H20B 109.0
O2 C20 H20B 109.0
H20A C20 H20B 107.8
C18 C21 C17 120.51(18)
C18 C21 H21 119.7
C17 C21 H21 119.7
C33 C22 C32 118.3(2)
C33 C22 H22 120.8
C32 C22 H22 120.8
C10 C23 C33 118.9(2)
C10 C23 C34 122.23(19)
C33 C23 C34 118.65(19)
C17 C24 C27 118.87(17)
C17 C24 C14 123.53(17)
C27 C24 C14 117.51(17)
C34 C25 C11 110.53(18)
C34 C25 H25A 109.5
C11 C25 H25A 109.5
C34 C25 H25B 109.5
C11 C25 H25B 109.5
H25A C25 H25B 108.1
O5 C26 O1 113.04(17)
O5 C26 H26A 109.0
O1 C26 H26A 109.0
O5 C26 H26B 109.0
O1 C26 H26B 109.0
H26A C26 H26B 107.8
O1 C27 C29 123.48(18)
O1 C27 C24 114.80(16)
C29 C27 C24 121.72(18)
O4 C28 C19 59.10(12)
O4 C28 C15 115.99(15)
C19 C28 C15 120.99(16)
O4 C28 H28 116.1
C19 C28 H28 116.1
C15 C28 H28 116.1
C27 C29 C18 118.55(19)
C27 C29 H29 120.7
C18 C29 H29 120.7
O6 C30 O8 113.60(19)
O6 C30 H30A 108.8
O8 C30 H30A 108.8
O6 C30 H30B 108.8
O8 C30 H30B 108.8
H30A C30 H30B 107.7
O7 C31 H31A 109.5
O7 C31 H31B 109.5
H31A C31 H31B 109.5
O7 C31 H31C 109.5
H31A C31 H31C 109.5
H31B C31 H31C 109.5
C22 C32 C16 121.1(2)
C22 C32 H32 119.4
C16 C32 H32 119.4
C22 C33 O8 123.6(2)
C22 C33 C23 121.9(2)
O8 C33 C23 114.5(2)
C25 C34 C23 110.71(18)
C25 C34 H34A 109.5
C23 C34 H34A 109.5
C25 C34 H34B 109.5
C23 C34 H34B 109.5
H34A C34 H34B 108.1
O6 C35 H35A 109.5
O6 C35 H35B 109.5
H35A C35 H35B 109.5
O6 C35 H35C 109.5
H35A C35 H35C 109.5
H35B C35 H35C 109.5
O5 C36 H36A 109.5
O5 C36 H36B 109.5
H36A C36 H36B 109.5
O5 C36 H36C 109.5
H36A C36 H36C 109.5
H36B C36 H36C 109.5

loop_
_geom_bond_atom_site_label_1
_geom_bond_atom_site_label_2
_geom_bond_distance
O1 C27 1.379(2)
O1 C26 1.422(2)
O2 C20 1.420(2)
O2 C15 1.438(2)
O3 C14 1.424(2)
O3 H3 0.8400
O4 C19 1.437(3)
O4 C28 1.443(2)
O5 C26 1.394(3)
O5 C36 1.419(3)
O6 C30 1.382(3)
O6 C35 1.417(3)
O7 C20 1.399(3)
O7 C31 1.432(3)
O8 C33 1.384(3)
O8 C30 1.420(3)
N9 C12 1.142(3)
C10 C23 1.400(3)
C10 C16 1.402(3)
C10 C13 1.551(3)
C11 C25 1.514(3)
C11 C13 1.549(3)
C11 H11A 0.9900
C11 H11B 0.9900
C12 C13 1.480(3)
C13 C15 1.596(3)
C14 C19 1.508(3)
C14 C24 1.518(2)
C14 H14 1.0000
C15 C28 1.513(2)
C15 C17 1.532(3)
C16 C32 1.385(3)
C16 H16 0.9500
C17 C24 1.400(3)
C17 C21 1.403(3)
C18 C21 1.382(3)
C18 C29 1.393(3)
C18 H18 0.9500
C19 C28 1.470(3)
C19 H19 1.0000
C20 H20A 0.9900
C20 H20B 0.9900
C21 H21 0.9500
C22 C33 1.380(3)
C22 C32 1.381(3)
C22 H22 0.9500
C23 C33 1.407(3)
C23 C34 1.515(3)
C24 C27 1.405(3)
C25 C34 1.507(3)
C25 H25A 0.9900
C25 H25B 0.9900
C26 H26A 0.9900
C26 H26B 0.9900
C27 C29 1.387(3)
C28 H28 1.0000
C29 H29 0.9500
C30 H30A 0.9900
C30 H30B 0.9900
C31 H31A 0.9800
C31 H31B 0.9800
C31 H31C 0.9800
C32 H32 0.9500
C34 H34A 0.9900
C34 H34B 0.9900
C35 H35A 0.9800
C35 H35B 0.9800
C35 H35C 0.9800
C36 H36A 0.9800
C36 H36B 0.9800
C36 H36C 0.9800

loop_
_geom_torsion_atom_site_label_1
_geom_torsion_atom_site_label_2
_geom_torsion_atom_site_label_3
_geom_torsion_atom_site_label_4
_geom_torsion
C25 C11 C13 C12 83.7(2)
C25 C11 C13 C10 -33.7(2)
C25 C11 C13 C15 -160.41(16)
C23 C10 C13 C12 -118.1(2)
C16 C10 C13 C12 58.7(2)
C23 C10 C13 C11 -1.0(3)
C16 C10 C13 C11 175.73(17)
C23 C10 C13 C15 123.0(2)
C16 C10 C13 C15 -60.2(2)
C20 O2 C15 C28 -61.3(2)
C20 O2 C15 C17 63.3(2)
C20 O2 C15 C13 -177.03(15)
C12 C13 C15 O2 -56.00(18)
C11 C13 C15 O2 -171.26(14)
C10 C13 C15 O2 62.59(18)
C12 C13 C15 C28 -173.87(16)
C11 C13 C15 C28 70.87(19)
C10 C13 C15 C28 -55.3(2)
C12 C13 C15 C17 62.14(19)
C11 C13 C15 C17 -53.12(19)
C10 C13 C15 C17 -179.26(15)
C23 C10 C16 C32 -6.4(3)
C13 C10 C16 C32 176.69(19)
O2 C15 C17 C24 -145.17(17)
C28 C15 C17 C24 -21.4(2)
C13 C15 C17 C24 99.9(2)
O2 C15 C17 C21 34.2(2)
C28 C15 C17 C21 157.95(18)
C13 C15 C17 C21 -80.7(2)
C28 O4 C19 C14 -114.98(18)
O3 C14 C19 O4 178.72(14)
C24 C14 C19 O4 53.9(2)
O3 C14 C19 C28 110.4(2)
C24 C14 C19 C28 -14.3(3)
C31 O7 C20 O2 68.5(2)
C15 O2 C20 O7 91.8(2)
C29 C18 C21 C17 -0.1(4)
C24 C17 C21 C18 -2.0(3)
C15 C17 C21 C18 178.67(19)
C16 C10 C23 C33 5.7(3)
C13 C10 C23 C33 -177.51(18)
C16 C10 C23 C34 -168.7(2)
C13 C10 C23 C34 8.1(3)
C21 C17 C24 C27 2.0(3)
C15 C17 C24 C27 -178.62(17)
C21 C17 C24 C14 -174.52(18)
C15 C17 C24 C14 4.8(3)
O3 C14 C24 C17 -108.4(2)
C19 C14 C24 C17 13.4(3)
O3 C14 C24 C27 75.0(2)
C19 C14 C24 C27 -163.24(18)
C13 C11 C25 C34 63.1(2)
C36 O5 C26 O1 67.2(3)
C27 O1 C26 O5 70.1(2)
C26 O1 C27 C29 -5.7(3)
C26 O1 C27 C24 174.28(18)
C17 C24 C27 O1 179.85(17)
C14 C24 C27 O1 -3.4(3)
C17 C24 C27 C29 -0.1(3)
C14 C24 C27 C29 176.6(2)
C19 O4 C28 C15 112.07(19)
C14 C19 C28 O4 101.1(2)
O4 C19 C28 C15 -103.67(19)
C14 C19 C28 C15 -2.6(3)
O2 C15 C28 O4 74.9(2)
C17 C15 C28 O4 -48.1(2)
C13 C15 C28 O4 -171.68(15)
O2 C15 C28 C19 142.94(17)
C17 C15 C28 C19 19.9(2)
C13 C15 C28 C19 -103.62(19)
O1 C27 C29 C18 178.2(2)
C24 C27 C29 C18 -1.9(3)
C21 C18 C29 C27 2.0(4)
C35 O6 C30 O8 68.3(3)
C33 O8 C30 O6 74.9(3)
C33 C22 C32 C16 3.9(4)
C10 C16 C32 C22 1.6(3)
C32 C22 C33 O8 175.8(2)
C32 C22 C33 C23 -4.6(4)
C30 O8 C33 C22 -6.9(3)
C30 O8 C33 C23 173.4(2)
C10 C23 C33 C22 -0.2(4)
C34 C23 C33 C22 174.4(2)
C10 C23 C33 O8 179.43(19)
C34 C23 C33 O8 -6.0(3)
C11 C25 C34 C23 -54.7(3)
C10 C23 C34 C25 19.9(3)
C33 C23 C34 C25 -154.4(2)
